data_7242893
loop_
_publ_author_name
'Fiore, Cecilia'
'Shemchuk, Oleksii'
'Grepioni, Fabrizia'
'Turner, Raymond J.'
'Braga, Dario'

_publ_section_title
;
 Proflavine and zinc chloride &#x201C;team chemistry&#x201D;: combining
 antibacterial agents via solid-state interaction
;
_journal_issue 25
_journal_name_full CrystEngComm
_journal_page_first 4494
_journal_page_last 4499
_journal_paper_doi 10.1039/D1CE00612F
_journal_volume 23
_journal_year 2021
_chemical_formula_moiety 'C13 H12 Cl3 N3 Zn'
_chemical_formula_sum 'C13 H12 Cl3 N3 Zn'
_chemical_formula_weight 382
_space_group_IT_number 2
_space_group_name_Hall '-P 1'
_space_group_name_H-M_alt 'P -1'
_symmetry_cell_setting triclinic
_symmetry_space_group_name_Hall '-P 1'
_symmetry_space_group_name_H-M 'P -1'
_audit_update_record
;
2021-05-06 deposited with the CCDC.	2021-05-20 downloaded from the CCDC.
;
_cell_angle_alpha 104.8578(3)
_cell_angle_beta 104.4355(1)
_cell_angle_gamma 85.7581(1)
_cell_formula_units_Z 2
_cell_length_a 12.1724(1)
_cell_length_b 9.6326(3)
_cell_length_c 6.7045(1)
_cell_measurement_temperature 298
_cell_volume 735.80(3)
_diffrn_ambient_temperature 298
_diffrn_measurement_device_type 'Panalytical Xpert PRO'
_diffrn_radiation_probe x-ray
_diffrn_radiation_type 'Cu K\a'
_diffrn_radiation_wavelength 1.54180
_exptl_crystal_density_diffrn 1.724
_pd_char_colour yellow
_pd_proc_ls_prof_R_factor 0.0308
_pd_proc_ls_prof_wR_expected 0.0302
_pd_proc_ls_prof_wR_factor 0.0390
_refine_ls_goodness_of_fit_all 1.29098
_refine_ls_number_parameters 0.000000
_refine_ls_R_I_factor 0.0089
_refine_ls_shift/su_max 0
_cod_data_source_file d1ce00612f2.cif
_cod_data_source_block ZnCl3(HPF)
_cod_depositor_comments 'Adding full bibliography for 7242890--7242893.cif.'
_cod_original_cell_volume 735.81
_cod_database_code 7242893

loop_
_symmetry_equiv_pos_as_xyz
'x, y, z '
'-x, -y, -z '

loop_
_atom_site_label
_atom_site_type_symbol
_atom_site_symmetry_multiplicity
_atom_site_fract_x
_atom_site_fract_y
_atom_site_fract_z
_atom_site_occupancy
_atom_site_B_iso_or_equiv
N1 N 2 -0.9532(5) 0.8724(7) 0.7369(7) 1 1.5
N2 N 2 -1.2833(6) 1.1703(9) 0.702(2) 1 1.5
N3 N 2 -0.6369(6) 0.5498(9) 0.735(2) 1 1.5
C1 C 2 -1.0035(5) 1.0050(7) 0.7598(9) 1 1.5
C2 C 2 -0.9319(5) 1.1270(7) 0.8142(12) 1 1.5
C3 C 2 -0.8395(5) 0.8472(7) 0.7644(10) 1 1.5
C4 C 2 -0.6814(5) 0.6843(9) 0.7602(18) 1 1.5
C5 C 2 -1.1200(5) 1.0207(8) 0.7258(12) 1 1.5
H3 H 2 -1.1651(5) 0.9401(8) 0.6914(15) 1 1.8
C6 C 2 -0.7972(5) 0.7088(7) 0.7361(12) 1 1.5
H4 H 2 -0.8460(5) 0.6318(7) 0.7012(11) 1 1.8
C7 C 2 -1.1698(6) 1.1548(8) 0.7423(16) 1 1.5
C8 C 2 -0.7685(5) 0.9686(8) 0.8182(15) 1 1.5
C9 C 2 -0.6107(5) 0.8049(10) 0.810(2) 1 1.5
H5 H 2 -0.5333(5) 0.7894(11) 0.822(3) 1 1.8
C10 C 2 -0.8165(5) 1.1033(7) 0.8406(16) 1 1.5
H6 H 2 -0.7694(6) 1.1819(8) 0.875(2) 1 1.8
C11 C 2 -0.9878(6) 1.2638(7) 0.8288(15) 1 1.5
H7 H 2 -0.9448(7) 1.3460(7) 0.8617(19) 1 1.8
C12 C 2 -0.6503(5) 0.9391(9) 0.841(2) 1 1.5
H8 H 2 -0.5999(5) 1.0148(10) 0.878(3) 1 1.8
C13 C 2 -1.1006(6) 1.2763(7) 0.7965(16) 1 1.5
H9 H 2 -1.1342(7) 1.3671(8) 0.8098(19) 1 1.8
H12 H 2 -1.0042(5) 0.7861(7) 0.7005(9) 1 1.8
Zn1 Zn 2 -0.6828 0.3859 0.4634 1 1
Cl1 Cl 2 -0.8744 0.3903 0.4279 1 0.9
Cl2 Cl 2 -0.6417 0.4629 0.1953 1 0.9
Cl3 Cl 2 -0.6029 0.1808 0.5205 1 0.9
H10 H 2 -1.32 1.127 0.77 1 1.8
H11 H 2 -1.3 1.276 0.7 1 1.8
H13 H 2 -0.65 0.514 0.86 1 1.8
H14 H 2 -0.55 0.564 0.77 1 1.8
